data_7223467
loop_
_publ_author_name
'Pramanik, Animesh'
'Kundu, Ashis'
'Mukherjee, Sayan'

_publ_section_title
;
 Synthesis of a new class of pyrazole embedded spirocyclic scaffolds using
 magnetically separable Fe3O4@SiO2--SO3H nanoparticles as recyclable solid
 acid support
;
_journal_name_full 'RSC Adv.'
_journal_paper_doi 10.1039/C5RA23599E
_journal_year 2015
_chemical_formula_moiety 'C31 H16 Br2 N2 O3'
_chemical_formula_sum 'C31 H17 Br2 N2 O3'
_chemical_formula_weight 625.29
_chemical_name_systematic
; 
 ? 
;
_space_group_IT_number 15
_symmetry_cell_setting monoclinic
_symmetry_space_group_name_Hall '-C 2yc'
_symmetry_space_group_name_H-M 'C 1 2/c 1'
_atom_sites_solution_hydrogens geom
_atom_sites_solution_primary direct
_atom_sites_solution_secondary difmap
_audit_creation_method SHELXL-97
_audit_update_record
;
2015-11-02 deposited with the CCDC.
2015-12-10 downloaded from the CCDC.
;
_cell_angle_alpha 90.00
_cell_angle_beta 113.385(2)
_cell_angle_gamma 90.00
_cell_formula_units_Z 8
_cell_length_a 32.432(2)
_cell_length_b 10.9492(8)
_cell_length_c 15.6699(11)
_cell_measurement_reflns_used 3487
_cell_measurement_temperature 296(2)
_cell_measurement_theta_max 19.70
_cell_measurement_theta_min 2.27
_cell_volume 5107.4(6)
_computing_structure_refinement 'SHELXL-97 (Sheldrick, 2008)'
_computing_structure_solution 'SHELXS-97 (Sheldrick, 2008)'
_diffrn_ambient_temperature 296(2)
_diffrn_measured_fraction_theta_full 0.992
_diffrn_measured_fraction_theta_max 0.992
_diffrn_measurement_device_type 'Bruker APEX-II CCD'
_diffrn_measurement_method '\f and \w scans'
_diffrn_radiation_monochromator graphite
_diffrn_radiation_source 'fine-focus sealed tube'
_diffrn_radiation_type MoK\a
_diffrn_radiation_wavelength 0.71073
_diffrn_reflns_av_R_equivalents 0.0626
_diffrn_reflns_av_sigmaI/netI 0.0407
_diffrn_reflns_limit_h_max 32
_diffrn_reflns_limit_h_min -32
_diffrn_reflns_limit_k_max 10
_diffrn_reflns_limit_k_min -10
_diffrn_reflns_limit_l_max 15
_diffrn_reflns_limit_l_min -14
_diffrn_reflns_number 18868
_diffrn_reflns_theta_full 20.91
_diffrn_reflns_theta_max 20.91
_diffrn_reflns_theta_min 1.37
_exptl_absorpt_coefficient_mu 3.212
_exptl_crystal_colour Yellow
_exptl_crystal_density_diffrn 1.626
_exptl_crystal_density_method 'not measured'
_exptl_crystal_description needle
_exptl_crystal_F_000 2488
_exptl_crystal_size_max 0.02
_exptl_crystal_size_mid 0.01
_exptl_crystal_size_min 0.01
_refine_diff_density_max 0.521
_refine_diff_density_min -0.662
_refine_diff_density_rms 0.060
_refine_ls_extinction_method none
_refine_ls_goodness_of_fit_ref 1.023
_refine_ls_hydrogen_treatment mixed
_refine_ls_matrix_type full
_refine_ls_number_parameters 343
_refine_ls_number_reflns 2686
_refine_ls_number_restraints 0
_refine_ls_restrained_S_all 1.023
_refine_ls_R_factor_all 0.0582
_refine_ls_R_factor_gt 0.0399
_refine_ls_shift/su_max 0.007
_refine_ls_shift/su_mean 0.001
_refine_ls_structure_factor_coef Fsqd
_refine_ls_weighting_details 'calc w=1/[\s^2^(Fo^2^)+(0.0595P)^2^+12.4317P] where P=(Fo^2^+2Fc^2^)/3'
_refine_ls_weighting_scheme calc
_refine_ls_wR_factor_gt 0.1022
_refine_ls_wR_factor_ref 0.1141
_reflns_number_gt 2079
_reflns_number_total 2686
_reflns_threshold_expression >2sigma(I)
_cod_data_source_file c5ra23599e2.cif
_cod_data_source_block ak1
_cod_depositor_comments
;
The following automatic conversions were performed:

'_symmetry_cell_setting' value 'Monoclinic' changed to 'monoclinic'
according to
/usr/data/users/saulius/crontab/automatic-downloads/rss-feeds/RSC/lib/dictionaries/cif_core.dic
dictionary named 'cif_core.dic' version 2.4.2 from 2011-04-26.

Automatic conversion script
Id: cif_fix_values 4268 2015-11-12 08:31:59Z antanas 
;
_cod_original_sg_symbol_H-M C2/c
_cod_database_code 7223467
_audit_block_doi 10.5517/cc1k4y6v

loop_
_symmetry_equiv_pos_as_xyz
'x, y, z'
'-x, y, -z+1/2'
'x+1/2, y+1/2, z'
'-x+1/2, y+1/2, -z+1/2'
'-x, -y, -z'
'x, -y, z-1/2'
'-x+1/2, -y+1/2, -z'
'x+1/2, -y+1/2, z-1/2'

loop_
_atom_site_label
_atom_site_type_symbol
_atom_site_fract_x
_atom_site_fract_y
_atom_site_fract_z
_atom_site_U_iso_or_equiv
_atom_site_adp_type
_atom_site_occupancy
_atom_site_symmetry_multiplicity
_atom_site_calc_flag
_atom_site_refinement_flags
Br1 Br 0.04774(3) -0.03866(8) 0.18758(5) 0.1038(4) Uani 1 1 d .
Br2 Br 0.19030(3) 0.06415(6) 0.84420(5) 0.0830(3) Uani 1 1 d .
O1 O 0.05291(13) 0.5538(4) 0.7367(3) 0.0672(11) Uani 1 1 d .
O2 O 0.14029(13) 0.5944(4) 0.6526(3) 0.0652(11) Uani 1 1 d .
O3 O 0.12677(14) 0.3272(3) 0.8744(2) 0.0632(11) Uani 1 1 d .
N1 N 0.10890(14) 0.1989(4) 0.5671(3) 0.0423(11) Uani 1 1 d .
N2 N 0.15311(14) 0.1872(4) 0.6240(3) 0.0446(11) Uani 1 1 d .
C1 C 0.06716(19) 0.0352(6) 0.3071(4) 0.0599(17) Uani 1 1 d .
C2 C 0.06294(18) 0.1592(5) 0.3127(4) 0.0537(15) Uani 1 1 d .
H2 H 0.0508 0.2062 0.2591 0.064 Uiso 1 1 calc R
C3 C 0.07687(18) 0.2128(5) 0.3987(3) 0.0488(14) Uani 1 1 d .
H3 H 0.0751 0.2970 0.4037 0.059 Uiso 1 1 calc R
C4 C 0.09351(16) 0.1414(5) 0.4775(3) 0.0421(13) Uani 1 1 d .
C5 C 0.08796(17) 0.2867(4) 0.5982(3) 0.0370(12) Uani 1 1 d .
C6 C 0.12114(17) 0.3357(4) 0.6769(3) 0.0393(12) Uani 1 1 d .
C7 C 0.11319(17) 0.4376(4) 0.7295(3) 0.0409(13) Uani 1 1 d .
C8 C 0.13141(18) 0.4191(5) 0.8372(3) 0.0438(13) Uani 1 1 d .
C9 C 0.15416(17) 0.5325(5) 0.8817(3) 0.0424(13) Uani 1 1 d .
C10 C 0.17160(19) 0.5622(5) 0.9750(4) 0.0535(15) Uani 1 1 d .
H10 H 0.1694 0.5090 1.0193 0.064 Uiso 1 1 calc R
C11 C 0.19239(19) 0.6740(6) 0.9996(4) 0.0653(17) Uani 1 1 d .
H11 H 0.2047 0.6964 1.0620 0.078 Uiso 1 1 calc R
C12 C 0.16007(18) 0.2702(5) 0.6909(3) 0.0424(13) Uani 1 1 d .
C13 C 0.20567(17) 0.2856(5) 0.7663(3) 0.0460(14) Uani 1 1 d .
C14 C 0.22373(19) 0.2023(5) 0.8378(4) 0.0574(15) Uani 1 1 d .
C15 C 0.2651(2) 0.2216(7) 0.9092(4) 0.077(2) Uani 1 1 d .
H15 H 0.2763 0.1653 0.9574 0.093 Uiso 1 1 calc R
C16 C 0.2896(2) 0.3232(8) 0.9092(5) 0.085(2) Uani 1 1 d .
H16 H 0.3177 0.3351 0.9567 0.102 Uiso 1 1 calc R
C17 C 0.2728(2) 0.4072(7) 0.8396(5) 0.079(2) Uani 1 1 d .
H17 H 0.2893 0.4768 0.8400 0.094 Uiso 1 1 calc R
C18 C 0.23109(19) 0.3885(6) 0.7683(4) 0.0610(16) Uani 1 1 d .
H18 H 0.2199 0.4459 0.7209 0.073 Uiso 1 1 calc R
C19 C 0.06314(18) 0.4718(5) 0.6966(4) 0.0454(14) Uani 1 1 d .
C20 C 0.02922(17) 0.4045(5) 0.6186(3) 0.0395(13) Uani 1 1 d .
C21 C -0.0153(2) 0.4302(5) 0.5986(4) 0.0530(15) Uani 1 1 d .
H21 H -0.0224 0.4900 0.6326 0.064 Uiso 1 1 calc R
C22 C -0.04919(19) 0.3690(6) 0.5293(4) 0.0583(16) Uani 1 1 d .
H22 H -0.0791 0.3872 0.5161 0.070 Uiso 1 1 calc R
C23 C -0.0381(2) 0.2797(6) 0.4796(4) 0.0573(16) Uani 1 1 d .
H23 H -0.0608 0.2377 0.4327 0.069 Uiso 1 1 calc R
C24 C 0.00597(18) 0.2522(5) 0.4983(3) 0.0463(14) Uani 1 1 d .
H24 H 0.0127 0.1915 0.4644 0.056 Uiso 1 1 calc R
C25 C 0.04051(16) 0.3143(4) 0.5675(3) 0.0373(12) Uani 1 1 d .
C26 C 0.1954(2) 0.7536(6) 0.9342(5) 0.0693(18) Uani 1 1 d .
H26 H 0.2093 0.8289 0.9532 0.083 Uiso 1 1 calc R
C27 C 0.17826(19) 0.7237(5) 0.8411(4) 0.0596(16) Uani 1 1 d .
H27 H 0.1804 0.7771 0.7970 0.072 Uiso 1 1 calc R
C28 C 0.15786(17) 0.6122(5) 0.8162(3) 0.0463(14) Uani 1 1 d .
C29 C 0.13751(17) 0.5571(5) 0.7219(4) 0.0457(14) Uani 1 1 d .
C30 C 0.09736(18) 0.0171(5) 0.4719(4) 0.0532(15) Uani 1 1 d .
H30 H 0.1086 -0.0306 0.5253 0.064 Uiso 1 1 calc R
C31 C 0.0840(2) -0.0359(5) 0.3844(4) 0.0650(17) Uani 1 1 d .
H31 H 0.0866 -0.1198 0.3788 0.078 Uiso 1 1 calc R

loop_
_atom_site_aniso_label
_atom_site_aniso_U_11
_atom_site_aniso_U_22
_atom_site_aniso_U_33
_atom_site_aniso_U_23
_atom_site_aniso_U_13
_atom_site_aniso_U_12
Br1 0.1219(7) 0.1089(7) 0.0603(5) -0.0427(4) 0.0146(4) 0.0230(5)
Br2 0.1078(6) 0.0617(5) 0.0690(5) 0.0133(3) 0.0240(4) 0.0004(4)
O1 0.065(3) 0.060(3) 0.077(3) -0.024(2) 0.029(2) 0.005(2)
O2 0.086(3) 0.068(3) 0.041(2) 0.008(2) 0.024(2) -0.014(2)
O3 0.096(3) 0.048(2) 0.051(2) 0.010(2) 0.034(2) -0.005(2)
N1 0.050(3) 0.040(3) 0.032(2) 0.000(2) 0.010(2) 0.002(2)
N2 0.041(3) 0.048(3) 0.037(2) 0.001(2) 0.008(2) 0.007(2)
C1 0.060(4) 0.067(5) 0.045(4) -0.016(3) 0.012(3) 0.007(3)
C2 0.066(4) 0.052(4) 0.040(4) -0.004(3) 0.017(3) 0.002(3)
C3 0.064(4) 0.038(3) 0.040(3) -0.003(3) 0.017(3) -0.003(3)
C4 0.046(3) 0.044(4) 0.032(3) -0.008(3) 0.011(3) 0.000(3)
C5 0.046(4) 0.030(3) 0.035(3) 0.001(2) 0.016(3) -0.001(3)
C6 0.042(3) 0.039(3) 0.038(3) 0.002(3) 0.016(3) 0.002(3)
C7 0.052(4) 0.036(3) 0.035(3) -0.003(2) 0.018(3) -0.002(3)
C8 0.054(4) 0.042(4) 0.035(3) 0.002(3) 0.018(3) 0.001(3)
C9 0.044(3) 0.043(3) 0.041(3) -0.002(3) 0.017(3) 0.004(3)
C10 0.060(4) 0.062(4) 0.033(3) -0.004(3) 0.012(3) 0.002(3)
C11 0.062(4) 0.076(5) 0.051(4) -0.020(4) 0.015(3) -0.002(4)
C12 0.054(4) 0.043(3) 0.031(3) 0.001(3) 0.016(3) -0.001(3)
C13 0.042(3) 0.060(4) 0.034(3) -0.006(3) 0.013(3) 0.003(3)
C14 0.050(4) 0.077(4) 0.039(3) -0.002(3) 0.011(3) 0.012(3)
C15 0.073(5) 0.093(6) 0.052(4) 0.004(4) 0.010(4) 0.024(4)
C16 0.056(4) 0.121(7) 0.056(4) -0.011(5) 0.001(4) -0.006(5)
C17 0.058(5) 0.110(6) 0.066(5) -0.020(4) 0.023(4) -0.027(4)
C18 0.053(4) 0.079(5) 0.043(3) -0.004(3) 0.011(3) -0.009(4)
C19 0.053(4) 0.045(3) 0.043(3) 0.009(3) 0.024(3) 0.006(3)
C20 0.035(3) 0.047(3) 0.033(3) 0.009(3) 0.010(3) 0.004(3)
C21 0.055(4) 0.060(4) 0.045(3) 0.006(3) 0.020(3) 0.007(3)
C22 0.039(4) 0.081(4) 0.054(4) 0.012(3) 0.017(3) 0.010(3)
C23 0.048(4) 0.073(4) 0.043(3) 0.008(3) 0.008(3) -0.008(3)
C24 0.043(4) 0.050(3) 0.044(3) 0.004(3) 0.016(3) 0.001(3)
C25 0.039(4) 0.037(3) 0.035(3) 0.004(3) 0.015(3) 0.003(3)
C26 0.072(5) 0.055(4) 0.069(5) -0.013(4) 0.015(4) -0.015(3)
C27 0.063(4) 0.051(4) 0.060(4) -0.001(3) 0.019(3) -0.011(3)
C28 0.047(3) 0.043(3) 0.044(3) -0.004(3) 0.013(3) -0.005(3)
C29 0.047(3) 0.043(3) 0.040(4) 0.006(3) 0.010(3) 0.001(3)
C30 0.059(4) 0.041(4) 0.055(4) 0.000(3) 0.016(3) 0.008(3)
C31 0.078(5) 0.041(3) 0.065(4) -0.017(3) 0.017(4) 0.012(3)

loop_
_atom_type_symbol
_atom_type_description
_atom_type_scat_dispersion_real
_atom_type_scat_dispersion_imag
_atom_type_scat_source
C C 0.0033 0.0016 'International Tables Vol C Tables 4.2.6.8 and 6.1.1.4'
H H 0.0000 0.0000 'International Tables Vol C Tables 4.2.6.8 and 6.1.1.4'
N N 0.0061 0.0033 'International Tables Vol C Tables 4.2.6.8 and 6.1.1.4'
O O 0.0106 0.0060 'International Tables Vol C Tables 4.2.6.8 and 6.1.1.4'
Br Br -0.2901 2.4595 'International Tables Vol C Tables 4.2.6.8 and 6.1.1.4'

loop_
_geom_angle_atom_site_label_1
_geom_angle_atom_site_label_2
_geom_angle_atom_site_label_3
_geom_angle
N2 N1 C5 112.0(4)
N2 N1 C4 117.8(4)
C5 N1 C4 128.7(4)
C12 N2 N1 104.8(4)
C31 C1 C2 121.7(5)
C31 C1 Br1 119.5(4)
C2 C1 Br1 118.8(4)
C3 C2 C1 119.0(5)
C3 C2 H2 120.5
C1 C2 H2 120.5
C2 C3 C4 119.8(5)
C2 C3 H3 120.1
C4 C3 H3 120.1
C30 C4 C3 121.2(5)
C30 C4 N1 119.5(4)
C3 C4 N1 119.3(4)
N1 C5 C6 105.6(4)
N1 C5 C25 129.6(4)
C6 C5 C25 124.2(4)
C5 C6 C12 106.1(4)
C5 C6 C7 123.2(5)
C12 C6 C7 130.7(5)
C6 C7 C19 113.1(4)
C6 C7 C29 112.9(4)
C19 C7 C29 105.6(4)
C6 C7 C8 115.6(4)
C19 C7 C8 106.8(4)
C29 C7 C8 101.8(4)
O3 C8 C9 127.8(5)
O3 C8 C7 124.4(5)
C9 C8 C7 107.8(4)
C10 C9 C28 121.1(5)
C10 C9 C8 128.2(5)
C28 C9 C8 110.8(4)
C9 C10 C11 117.1(5)
C9 C10 H10 121.5
C11 C10 H10 121.5
C26 C11 C10 121.7(5)
C26 C11 H11 119.2
C10 C11 H11 119.2
N2 C12 C6 111.5(4)
N2 C12 C13 120.3(5)
C6 C12 C13 128.3(5)
C14 C13 C18 117.4(5)
C14 C13 C12 122.4(5)
C18 C13 C12 120.2(5)
C15 C14 C13 121.3(6)
C15 C14 Br2 118.3(5)
C13 C14 Br2 120.3(4)
C16 C15 C14 120.1(6)
C16 C15 H15 119.9
C14 C15 H15 119.9
C17 C16 C15 120.0(6)
C17 C16 H16 120.0
C15 C16 H16 120.0
C16 C17 C18 119.8(6)
C16 C17 H17 120.1
C18 C17 H17 120.1
C17 C18 C13 121.3(6)
C17 C18 H18 119.4
C13 C18 H18 119.4
O1 C19 C20 122.0(5)
O1 C19 C7 118.3(5)
C20 C19 C7 119.7(5)
C21 C20 C25 119.9(5)
C21 C20 C19 117.1(5)
C25 C20 C19 123.0(5)
C22 C21 C20 121.1(5)
C22 C21 H21 119.4
C20 C21 H21 119.4
C21 C22 C23 118.9(5)
C21 C22 H22 120.6
C23 C22 H22 120.6
C24 C23 C22 121.1(5)
C24 C23 H23 119.5
C22 C23 H23 119.5
C23 C24 C25 120.5(5)
C23 C24 H24 119.7
C25 C24 H24 119.7
C24 C25 C20 118.4(5)
C24 C25 C5 125.3(5)
C20 C25 C5 116.0(4)
C11 C26 C27 121.2(6)
C11 C26 H26 119.4
C27 C26 H26 119.4
C28 C27 C26 117.4(5)
C28 C27 H27 121.3
C26 C27 H27 121.3
C27 C28 C9 121.5(5)
C27 C28 C29 128.3(5)
C9 C28 C29 110.2(5)
O2 C29 C28 126.9(5)
O2 C29 C7 125.4(5)
C28 C29 C7 107.7(4)
C4 C30 C31 118.5(5)
C4 C30 H30 120.8
C31 C30 H30 120.8
C1 C31 C30 119.8(5)
C1 C31 H31 120.1
C30 C31 H31 120.1

loop_
_geom_bond_atom_site_label_1
_geom_bond_atom_site_label_2
_geom_bond_distance
Br1 C1 1.903(5)
Br2 C14 1.887(6)
O1 C19 1.215(6)
O2 C29 1.196(6)
O3 C8 1.202(6)
N1 N2 1.361(5)
N1 C5 1.372(6)
N1 C4 1.436(6)
N2 C12 1.337(6)
C1 C31 1.359(8)
C1 C2 1.370(8)
C2 C3 1.370(7)
C2 H2 0.9300
C3 C4 1.378(7)
C3 H3 0.9300
C4 C30 1.373(7)
C5 C6 1.383(6)
C5 C25 1.451(7)
C6 C12 1.391(7)
C6 C7 1.470(7)
C7 C19 1.542(7)
C7 C29 1.556(7)
C7 C8 1.565(7)
C8 C9 1.471(7)
C9 C10 1.381(7)
C9 C28 1.388(7)
C10 C11 1.377(8)
C10 H10 0.9300
C11 C26 1.378(8)
C11 H11 0.9300
C12 C13 1.492(7)
C13 C14 1.381(7)
C13 C18 1.389(8)
C14 C15 1.380(8)
C15 C16 1.368(10)
C15 H15 0.9300
C16 C17 1.364(9)
C16 H16 0.9300
C17 C18 1.385(8)
C17 H17 0.9300
C18 H18 0.9300
C19 C20 1.476(7)
C20 C21 1.378(7)
C20 C25 1.408(7)
C21 C22 1.376(8)
C21 H21 0.9300
C22 C23 1.384(8)
C22 H22 0.9300
C23 C24 1.373(7)
C23 H23 0.9300
C24 C25 1.389(7)
C24 H24 0.9300
C26 C27 1.378(8)
C26 H26 0.9300
C27 C28 1.370(7)
C27 H27 0.9300
C28 C29 1.486(7)
C30 C31 1.390(7)
C30 H30 0.9300
C31 H31 0.9300
